data_4517264
loop_
_publ_author_name
'Bai, Zibo'
'Bai, Ziqian'
'Song, Fangfang'
'Wang, Hao'
'Chen, Gong'
'He, Gang'

_publ_section_title
;
 Palladium-Catalyzed Amide-Directed Hydrocarbofunctionalization of
 3-Alkenamides with Alkynes
;
_journal_name_full 'ACS Catalysis'
_journal_page_first 933
_journal_paper_doi 10.1021/acscatal.9b04285
_journal_year 2019
_chemical_formula_sum 'C29 H26 N2 O3'
_chemical_formula_weight 450.52
_space_group_crystal_system monoclinic
_space_group_IT_number 15
_space_group_name_Hall '-C 2yc'
_space_group_name_H-M_alt 'C 1 2/c 1'
_atom_sites_solution_hydrogens mixed
_audit_creation_method SHELXL-2018/3
_cell_angle_alpha 90
_cell_angle_beta 126.87(3)
_cell_angle_gamma 90
_cell_formula_units_Z 8
_cell_length_a 28.645(6)
_cell_length_b 9.1579(18)
_cell_length_c 22.276(5)
_cell_measurement_reflns_used 4201
_cell_measurement_temperature 113(2)
_cell_measurement_theta_max 27.8864
_cell_measurement_theta_min 1.7775
_cell_volume 4675(3)
_computing_cell_refinement crystalclear
_computing_data_collection crystalclear
_computing_data_reduction crystalclear
_computing_molecular_graphics 'Bruker SHELXTL'
_computing_publication_material 'Bruker SHELXTL'
_computing_structure_refinement 'SHELXL-97 (Sheldrick, 1997)'
_computing_structure_solution 'SHELXS-97 (Sheldrick, 1990)'
_diffrn_ambient_temperature 113(2)
_diffrn_measured_fraction_theta_full 0.998
_diffrn_measured_fraction_theta_max 0.998
_diffrn_measurement_device_type 'rigaku saturn'
_diffrn_measurement_method '\w scans'
_diffrn_radiation_type MoK\a
_diffrn_radiation_wavelength 0.71073
_diffrn_reflns_av_R_equivalents 0.0604
_diffrn_reflns_av_unetI/netI 0.0397
_diffrn_reflns_Laue_measured_fraction_full 0.998
_diffrn_reflns_Laue_measured_fraction_max 0.998
_diffrn_reflns_limit_h_max 34
_diffrn_reflns_limit_h_min -34
_diffrn_reflns_limit_k_max 10
_diffrn_reflns_limit_k_min -10
_diffrn_reflns_limit_l_max 26
_diffrn_reflns_limit_l_min -26
_diffrn_reflns_number 21860
_diffrn_reflns_point_group_measured_fraction_full 0.998
_diffrn_reflns_point_group_measured_fraction_max 0.998
_diffrn_reflns_theta_full 25.017
_diffrn_reflns_theta_max 25.017
_diffrn_reflns_theta_min 1.873
_diffrn_standards_decay_% 0
_diffrn_standards_interval_count 0
_diffrn_standards_interval_time 0
_diffrn_standards_number 0
_exptl_absorpt_coefficient_mu 0.083
_exptl_absorpt_correction_T_max 1
_exptl_absorpt_correction_T_min 0.8576
_exptl_absorpt_correction_type multi-scan
_exptl_absorpt_process_details crystalclear
_exptl_crystal_colour 'clear light colourless'
_exptl_crystal_density_diffrn 1.280
_exptl_crystal_density_method 'not measured'
_exptl_crystal_description block
_exptl_crystal_F_000 1904
_exptl_crystal_size_max 0.200
_exptl_crystal_size_mid 0.180
_exptl_crystal_size_min 0.120
_refine_diff_density_max 0.182
_refine_diff_density_min -0.172
_refine_diff_density_rms 0.048
_refine_ls_extinction_coef 0.0035(5)
_refine_ls_extinction_expression Fc^*^=kFc[1+0.001xFc^2^\l^3^/sin(2\q)]^-1/4^
_refine_ls_extinction_method 'SHELXL-2018/3 (Sheldrick 2018)'
_refine_ls_goodness_of_fit_ref 1.068
_refine_ls_hydrogen_treatment mixed
_refine_ls_matrix_type full
_refine_ls_number_parameters 313
_refine_ls_number_reflns 4111
_refine_ls_number_restraints 1
_refine_ls_restrained_S_all 1.068
_refine_ls_R_factor_all 0.0806
_refine_ls_R_factor_gt 0.0601
_refine_ls_shift/su_max 0.001
_refine_ls_shift/su_mean 0.000
_refine_ls_structure_factor_coef Fsqd
_refine_ls_weighting_details 'w=1/[\s^2^(Fo^2^)+(0.0901P)^2^] where P=(Fo^2^+2Fc^2^)/3'
_refine_ls_weighting_scheme calc
_refine_ls_wR_factor_gt 0.1472
_refine_ls_wR_factor_ref 0.1631
_reflns_Friedel_coverage 0.000
_reflns_number_gt 3236
_reflns_number_total 4111
_reflns_threshold_expression 'I > 2\s(I)'
_cod_data_source_file cs9b04285_si_002.cif
_cod_data_source_block shelxl
_cod_depositor_comments
;
The following automatic conversions were performed:

data item '_exptl_absorpt_correction_type' value 'MULTI-SCAN' was
changed to 'multi-scan' in accordance with the
/home/data/users/saulius/crontab/automatic-downloads/rss-feeds/ACS/lib/dictionaries/cif_core.dic
dictionary named 'cif_core.dic' version 2.4.2 last updated on
2011-04-26.

Automatic conversion script
Id: cif_fix_values 7556 2019-12-06 15:28:31Z antanas 
;
_cod_original_cell_volume 4675(2)
_cod_original_sg_symbol_H-M 'C 2/c'
_cod_database_code 4517264
_shelx_shelxl_version_number 2018/3
_shelx_space_group_comment
;
The symmetry employed for this shelxl refinement is uniquely defined
by the following loop, which should always be used as a source of
symmetry information in preference to the above space-group names.
They are only intended as comments.
;
_shelx_estimated_absorpt_t_min 0.984
_shelx_estimated_absorpt_t_max 0.990

loop_
_space_group_symop_operation_xyz
'x, y, z'
'-x, y, -z+1/2'
'x+1/2, y+1/2, z'
'-x+1/2, y+1/2, -z+1/2'
'-x, -y, -z'
'x, -y, z-1/2'
'-x+1/2, -y+1/2, -z'
'x+1/2, -y+1/2, z-1/2'

loop_
_atom_site_label
_atom_site_type_symbol
_atom_site_fract_x
_atom_site_fract_y
_atom_site_fract_z
_atom_site_U_iso_or_equiv
_atom_site_adp_type
_atom_site_occupancy
_atom_site_site_symmetry_order
_atom_site_calc_flag
_atom_site_refinement_flags_posn
_atom_site_refinement_flags_adp
O1 O 0.23324(8) 0.7098(2) 0.11112(10) 0.0837(7) Uani 1 1 d . .
O2 O 0.08013(6) 1.04389(15) 0.21458(8) 0.0427(4) Uani 1 1 d . .
O3 O 0.00517(7) 1.19696(18) 0.14080(10) 0.0655(5) Uani 1 1 d . .
N1 N 0.16677(9) 0.4743(2) -0.12302(11) 0.0540(5) Uani 1 1 d . .
N2 N 0.19108(9) 0.6183(2) -0.00408(11) 0.0517(5) Uani 1 1 d D .
C1 C 0.15412(12) 0.4037(3) -0.18283(14) 0.0655(7) Uani 1 1 d . .
H1 H 0.115722 0.413445 -0.228039 0.079 Uiso 1 1 calc R U
C2 C 0.19333(13) 0.3158(3) -0.18411(15) 0.0666(7) Uani 1 1 d . .
H2A H 0.181747 0.268478 -0.229075 0.080 Uiso 1 1 calc R U
C3 C 0.24831(12) 0.2992(3) -0.12000(15) 0.0605(7) Uani 1 1 d . .
H3 H 0.275612 0.239718 -0.119726 0.073 Uiso 1 1 calc R U
C4 C 0.26466(10) 0.3702(2) -0.05417(14) 0.0481(6) Uani 1 1 d . .
C5 C 0.32034(10) 0.3583(3) 0.01512(15) 0.0557(6) Uani 1 1 d . .
H5 H 0.349521 0.300398 0.018917 0.067 Uiso 1 1 calc R U
C6 C 0.33251(10) 0.4295(3) 0.07666(15) 0.0599(7) Uani 1 1 d . .
H6 H 0.370026 0.418886 0.123228 0.072 Uiso 1 1 calc R U
C7 C 0.29076(10) 0.5184(2) 0.07282(14) 0.0538(6) Uani 1 1 d . .
H7 H 0.300363 0.567984 0.116371 0.065 Uiso 1 1 calc R U
C8 C 0.23619(9) 0.5336(2) 0.00621(12) 0.0435(5) Uani 1 1 d . .
C9 C 0.22196(10) 0.4584(2) -0.05860(13) 0.0433(5) Uani 1 1 d . .
C10 C 0.19092(10) 0.7012(2) 0.04613(13) 0.0465(6) Uani 1 1 d . .
C11 C 0.13454(10) 0.7791(2) 0.01546(12) 0.0465(6) Uani 1 1 d . .
H11A H 0.102577 0.706626 -0.006546 0.056 Uiso 1 1 calc R U
H11B H 0.125560 0.846201 -0.025064 0.056 Uiso 1 1 calc R U
C12 C 0.13732(9) 0.8653(2) 0.07560(12) 0.0444(5) Uani 1 1 d . .
H12A H 0.166510 0.944257 0.093585 0.053 Uiso 1 1 calc R U
H12B H 0.150915 0.799978 0.118610 0.053 Uiso 1 1 calc R U
C13 C 0.07879(9) 0.9333(2) 0.04908(12) 0.0423(5) Uani 1 1 d . .
H13A H 0.065257 1.001537 0.007114 0.051 Uiso 1 1 calc R U
H13B H 0.049086 0.855593 0.030805 0.051 Uiso 1 1 calc R U
C14 C 0.08608(9) 1.0145(2) 0.11354(11) 0.0400(5) Uani 1 1 d . .
C15 C 0.11632(9) 1.1587(2) 0.13234(11) 0.0386(5) Uani 1 1 d . .
C16 C 0.16506(10) 1.1939(2) 0.20451(13) 0.0473(6) Uani 1 1 d . .
H16 H 0.180070 1.124173 0.243635 0.057 Uiso 1 1 calc R U
C17 C 0.19199(10) 1.3288(3) 0.22017(13) 0.0542(6) Uani 1 1 d . .
H17 H 0.224763 1.351250 0.269886 0.065 Uiso 1 1 calc R U
C18 C 0.17142(11) 1.4305(3) 0.16385(15) 0.0545(6) Uani 1 1 d . .
H18 H 0.190039 1.522714 0.174563 0.065 Uiso 1 1 calc R U
C19 C 0.12347(11) 1.3973(2) 0.09163(14) 0.0531(6) Uani 1 1 d . .
H19 H 0.109108 1.467080 0.052658 0.064 Uiso 1 1 calc R U
C20 C 0.09643(10) 1.2632(2) 0.07601(12) 0.0459(5) Uani 1 1 d . .
H20 H 0.063739 1.241436 0.026129 0.055 Uiso 1 1 calc R U
C21 C 0.06808(9) 0.9617(2) 0.15225(12) 0.0391(5) Uani 1 1 d . .
C22 C 0.03714(9) 0.8231(2) 0.14281(11) 0.0401(5) Uani 1 1 d . .
C23 C 0.04929(10) 0.6915(2) 0.12346(13) 0.0472(6) Uani 1 1 d . .
H23 H 0.078084 0.688662 0.115023 0.057 Uiso 1 1 calc R U
C24 C 0.02004(11) 0.5651(2) 0.11638(14) 0.0547(6) Uani 1 1 d . .
H24 H 0.028761 0.476582 0.102754 0.066 Uiso 1 1 calc R U
C25 C -0.02154(10) 0.5658(3) 0.12880(14) 0.0553(6) Uani 1 1 d . .
H25 H -0.041496 0.478656 0.124013 0.066 Uiso 1 1 calc R U
C26 C -0.03368(11) 0.6947(3) 0.14823(15) 0.0577(7) Uani 1 1 d . .
H26 H -0.062396 0.696302 0.156830 0.069 Uiso 1 1 calc R U
C27 C -0.00500(10) 0.8215(2) 0.15548(14) 0.0526(6) Uani 1 1 d . .
H27 H -0.014017 0.909290 0.169293 0.063 Uiso 1 1 calc R U
C28 C 0.04800(10) 1.1650(2) 0.20148(14) 0.0458(6) Uani 1 1 d . .
C29 C 0.07395(12) 1.2463(3) 0.27277(15) 0.0662(7) Uani 1 1 d . .
H29A H 0.050644 1.333830 0.262908 0.099 Uiso 1 1 calc R U
H29B H 0.113989 1.274979 0.293622 0.099 Uiso 1 1 calc R U
H29C H 0.074336 1.183725 0.308741 0.099 Uiso 1 1 calc R U
H2 H 0.1584(7) 0.613(3) -0.0510(7) 0.065(8) Uiso 1 1 d D .

loop_
_atom_site_aniso_label
_atom_site_aniso_U_11
_atom_site_aniso_U_22
_atom_site_aniso_U_33
_atom_site_aniso_U_23
_atom_site_aniso_U_13
_atom_site_aniso_U_12
O1 0.0602(12) 0.1157(16) 0.0481(11) -0.0236(10) 0.0180(10) 0.0261(11)
O2 0.0500(9) 0.0421(8) 0.0370(8) -0.0020(6) 0.0267(7) 0.0042(7)
O3 0.0590(11) 0.0616(11) 0.0578(12) -0.0026(9) 0.0254(10) 0.0182(8)
N1 0.0569(12) 0.0601(12) 0.0405(11) 0.0009(9) 0.0268(10) 0.0141(10)
N2 0.0461(12) 0.0617(12) 0.0403(11) -0.0065(10) 0.0222(10) 0.0127(10)
C1 0.0718(18) 0.0762(18) 0.0432(14) -0.0001(13) 0.0316(14) 0.0201(14)
C2 0.084(2) 0.0694(17) 0.0534(16) -0.0038(13) 0.0452(16) 0.0126(15)
C3 0.0750(18) 0.0576(15) 0.0690(18) 0.0029(13) 0.0539(17) 0.0169(13)
C4 0.0532(14) 0.0436(13) 0.0612(15) 0.0037(11) 0.0416(13) 0.0055(11)
C5 0.0471(14) 0.0584(14) 0.0704(18) 0.0052(13) 0.0399(14) 0.0101(12)
C6 0.0403(13) 0.0673(16) 0.0616(17) 0.0000(13) 0.0250(13) 0.0044(12)
C7 0.0474(14) 0.0591(15) 0.0487(15) -0.0040(11) 0.0255(12) 0.0012(11)
C8 0.0457(13) 0.0438(12) 0.0454(13) 0.0003(10) 0.0297(12) 0.0042(10)
C9 0.0487(13) 0.0413(11) 0.0458(13) 0.0035(10) 0.0315(12) 0.0030(10)
C10 0.0505(14) 0.0496(13) 0.0424(14) -0.0023(10) 0.0294(12) 0.0027(11)
C11 0.0510(13) 0.0476(13) 0.0444(13) -0.0015(10) 0.0306(12) 0.0053(10)
C12 0.0461(13) 0.0477(12) 0.0417(12) -0.0047(10) 0.0276(11) 0.0006(10)
C13 0.0455(12) 0.0433(12) 0.0366(12) -0.0014(9) 0.0239(10) 0.0032(10)
C14 0.0392(12) 0.0414(12) 0.0356(12) 0.0015(9) 0.0205(10) 0.0079(9)
C15 0.0405(12) 0.0397(11) 0.0383(12) 0.0011(9) 0.0250(10) 0.0056(9)
C16 0.0484(13) 0.0509(13) 0.0408(13) 0.0008(10) 0.0258(11) -0.0001(11)
C17 0.0506(14) 0.0620(15) 0.0459(14) -0.0100(12) 0.0267(12) -0.0066(12)
C18 0.0635(16) 0.0436(13) 0.0691(17) -0.0088(12) 0.0467(15) -0.0061(11)
C19 0.0612(15) 0.0425(13) 0.0563(15) 0.0063(11) 0.0356(14) 0.0061(11)
C20 0.0464(12) 0.0466(13) 0.0405(13) 0.0012(10) 0.0237(11) 0.0064(10)
C21 0.0425(12) 0.0376(11) 0.0349(11) 0.0002(9) 0.0219(10) 0.0072(9)
C22 0.0387(12) 0.0392(12) 0.0370(12) 0.0040(9) 0.0198(10) 0.0057(9)
C23 0.0490(13) 0.0427(13) 0.0516(14) -0.0004(10) 0.0311(12) 0.0043(10)
C24 0.0631(16) 0.0409(13) 0.0584(16) 0.0004(11) 0.0355(14) 0.0020(11)
C25 0.0540(15) 0.0466(14) 0.0558(15) 0.0042(11) 0.0277(13) -0.0058(11)
C26 0.0523(15) 0.0585(16) 0.0670(17) 0.0037(12) 0.0384(14) -0.0009(12)
C27 0.0556(14) 0.0454(14) 0.0649(16) -0.0005(11) 0.0405(14) 0.0051(11)
C28 0.0498(14) 0.0400(12) 0.0543(15) -0.0033(11) 0.0348(13) 0.0015(11)
C29 0.0712(17) 0.0635(15) 0.0651(18) -0.0220(14) 0.0415(15) -0.0047(14)

loop_
_atom_type_symbol
_atom_type_description
_atom_type_scat_dispersion_real
_atom_type_scat_dispersion_imag
_atom_type_scat_source
C C 0.0033 0.0016 'International Tables Vol C Tables 4.2.6.8 and 6.1.1.4'
H H 0.0000 0.0000 'International Tables Vol C Tables 4.2.6.8 and 6.1.1.4'
N N 0.0061 0.0033 'International Tables Vol C Tables 4.2.6.8 and 6.1.1.4'
O O 0.0106 0.0060 'International Tables Vol C Tables 4.2.6.8 and 6.1.1.4'

loop_
_geom_angle_atom_site_label_1
_geom_angle_atom_site_label_2
_geom_angle_atom_site_label_3
_geom_angle
C28 O2 C21 119.00(17)
C1 N1 C9 116.9(2)
C10 N2 C8 129.4(2)
C10 N2 H2 118.6(16)
C8 N2 H2 112.0(16)
N1 C1 C2 124.4(3)
N1 C1 H1 117.8
C2 C1 H1 117.8
C3 C2 C1 118.9(2)
C3 C2 H2A 120.6
C1 C2 H2A 120.6
C2 C3 C4 119.8(2)
C2 C3 H3 120.1
C4 C3 H3 120.1
C3 C4 C5 123.9(2)
C3 C4 C9 117.3(2)
C5 C4 C9 118.8(2)
C6 C5 C4 120.3(2)
C6 C5 H5 119.9
C4 C5 H5 119.9
C5 C6 C7 121.4(2)
C5 C6 H6 119.3
C7 C6 H6 119.3
C8 C7 C6 120.0(2)
C8 C7 H7 120.0
C6 C7 H7 120.0
C7 C8 N2 125.0(2)
C7 C8 C9 119.7(2)
N2 C8 C9 115.3(2)
N1 C9 C4 122.8(2)
N1 C9 C8 117.53(19)
C4 C9 C8 119.7(2)
O1 C10 N2 121.8(2)
O1 C10 C11 123.0(2)
N2 C10 C11 115.2(2)
C10 C11 C12 111.91(19)
C10 C11 H11A 109.2
C12 C11 H11A 109.2
C10 C11 H11B 109.2
C12 C11 H11B 109.2
H11A C11 H11B 107.9
C11 C12 C13 113.89(18)
C11 C12 H12A 108.8
C13 C12 H12A 108.8
C11 C12 H12B 108.8
C13 C12 H12B 108.8
H12A C12 H12B 107.7
C14 C13 C12 109.66(17)
C14 C13 H13A 109.7
C12 C13 H13A 109.7
C14 C13 H13B 109.7
C12 C13 H13B 109.7
H13A C13 H13B 108.2
C21 C14 C15 121.54(18)
C21 C14 C13 123.23(19)
C15 C14 C13 115.22(18)
C16 C15 C20 117.6(2)
C16 C15 C14 122.57(19)
C20 C15 C14 119.82(19)
C17 C16 C15 121.2(2)
C17 C16 H16 119.4
C15 C16 H16 119.4
C18 C17 C16 120.2(2)
C18 C17 H17 119.9
C16 C17 H17 119.9
C17 C18 C19 119.6(2)
C17 C18 H18 120.2
C19 C18 H18 120.2
C20 C19 C18 120.2(2)
C20 C19 H19 119.9
C18 C19 H19 119.9
C19 C20 C15 121.2(2)
C19 C20 H20 119.4
C15 C20 H20 119.4
C14 C21 O2 118.44(18)
C14 C21 C22 130.25(19)
O2 C21 C22 111.28(16)
C23 C22 C27 117.44(19)
C23 C22 C21 122.92(19)
C27 C22 C21 119.62(18)
C24 C23 C22 120.9(2)
C24 C23 H23 119.5
C22 C23 H23 119.5
C25 C24 C23 120.8(2)
C25 C24 H24 119.6
C23 C24 H24 119.6
C26 C25 C24 118.8(2)
C26 C25 H25 120.6
C24 C25 H25 120.6
C25 C26 C27 121.1(2)
C25 C26 H26 119.4
C27 C26 H26 119.4
C26 C27 C22 120.9(2)
C26 C27 H27 119.6
C22 C27 H27 119.6
O3 C28 O2 123.2(2)
O3 C28 C29 127.0(2)
O2 C28 C29 109.9(2)
C28 C29 H29A 109.5
C28 C29 H29B 109.5
H29A C29 H29B 109.5
C28 C29 H29C 109.5
H29A C29 H29C 109.5
H29B C29 H29C 109.5

loop_
_geom_bond_atom_site_label_1
_geom_bond_atom_site_label_2
_geom_bond_distance
O1 C10 1.210(3)
O2 C28 1.357(2)
O2 C21 1.428(2)
O3 C28 1.195(3)
N1 C1 1.321(3)
N1 C9 1.363(3)
N2 C10 1.354(3)
N2 C8 1.403(3)
N2 H2 0.892(10)
C1 C2 1.396(3)
C1 H1 0.9500
C2 C3 1.358(4)
C2 H2A 0.9500
C3 C4 1.403(3)
C3 H3 0.9500
C4 C5 1.408(3)
C4 C9 1.419(3)
C5 C6 1.361(3)
C5 H5 0.9500
C6 C7 1.406(3)
C6 H6 0.9500
C7 C8 1.371(3)
C7 H7 0.9500
C8 C9 1.421(3)
C10 C11 1.503(3)
C11 C12 1.516(3)
C11 H11A 0.9900
C11 H11B 0.9900
C12 C13 1.536(3)
C12 H12A 0.9900
C12 H12B 0.9900
C13 C14 1.516(3)
C13 H13A 0.9900
C13 H13B 0.9900
C14 C21 1.333(3)
C14 C15 1.495(3)
C15 C16 1.394(3)
C15 C20 1.399(3)
C16 C17 1.385(3)
C16 H16 0.9500
C17 C18 1.379(3)
C17 H17 0.9500
C18 C19 1.384(3)
C18 H18 0.9500
C19 C20 1.381(3)
C19 H19 0.9500
C20 H20 0.9500
C21 C22 1.489(3)
C22 C23 1.392(3)
C22 C27 1.395(3)
C23 C24 1.382(3)
C23 H23 0.9500
C24 C25 1.375(3)
C24 H24 0.9500
C25 C26 1.372(3)
C25 H25 0.9500
C26 C27 1.375(3)
C26 H26 0.9500
C27 H27 0.9500
C28 C29 1.487(3)
C29 H29A 0.9800
C29 H29B 0.9800
C29 H29C 0.9800

loop_
_geom_torsion_atom_site_label_1
_geom_torsion_atom_site_label_2
_geom_torsion_atom_site_label_3
_geom_torsion_atom_site_label_4
_geom_torsion
C9 N1 C1 C2 -0.3(4)
N1 C1 C2 C3 0.6(4)
C1 C2 C3 C4 -0.1(4)
C2 C3 C4 C5 179.2(2)
C2 C3 C4 C9 -0.5(4)
C3 C4 C5 C6 -179.2(2)
C9 C4 C5 C6 0.5(3)
C4 C5 C6 C7 -1.2(4)
C5 C6 C7 C8 0.7(4)
C6 C7 C8 N2 179.5(2)
C6 C7 C8 C9 0.5(3)
C10 N2 C8 C7 0.7(4)
C10 N2 C8 C9 179.8(2)
C1 N1 C9 C4 -0.4(3)
C1 N1 C9 C8 -180.0(2)
C3 C4 C9 N1 0.8(3)
C5 C4 C9 N1 -179.0(2)
C3 C4 C9 C8 -179.6(2)
C5 C4 C9 C8 0.6(3)
C7 C8 C9 N1 178.5(2)
N2 C8 C9 N1 -0.6(3)
C7 C8 C9 C4 -1.1(3)
N2 C8 C9 C4 179.75(19)
C8 N2 C10 O1 -1.2(4)
C8 N2 C10 C11 179.6(2)
O1 C10 C11 C12 -1.0(3)
N2 C10 C11 C12 178.15(18)
C10 C11 C12 C13 -173.71(18)
C11 C12 C13 C14 179.01(18)
C12 C13 C14 C21 -103.0(2)
C12 C13 C14 C15 75.8(2)
C21 C14 C15 C16 52.7(3)
C13 C14 C15 C16 -126.1(2)
C21 C14 C15 C20 -128.6(2)
C13 C14 C15 C20 52.6(3)
C20 C15 C16 C17 1.4(3)
C14 C15 C16 C17 -179.8(2)
C15 C16 C17 C18 -1.1(3)
C16 C17 C18 C19 0.4(4)
C17 C18 C19 C20 -0.1(4)
C18 C19 C20 C15 0.5(3)
C16 C15 C20 C19 -1.2(3)
C14 C15 C20 C19 -180.0(2)
C15 C14 C21 O2 -2.2(3)
C13 C14 C21 O2 176.52(16)
C15 C14 C21 C22 179.48(19)
C13 C14 C21 C22 -1.8(4)
C28 O2 C21 C14 75.6(2)
C28 O2 C21 C22 -105.7(2)
C14 C21 C22 C23 38.3(3)
O2 C21 C22 C23 -140.1(2)
C14 C21 C22 C27 -143.4(2)
O2 C21 C22 C27 38.2(3)
C27 C22 C23 C24 0.7(3)
C21 C22 C23 C24 179.0(2)
C22 C23 C24 C25 -0.5(4)
C23 C24 C25 C26 0.2(4)
C24 C25 C26 C27 -0.1(4)
C25 C26 C27 C22 0.4(4)
C23 C22 C27 C26 -0.7(3)
C21 C22 C27 C26 -179.1(2)
C21 O2 C28 O3 9.8(3)
C21 O2 C28 C29 -170.74(18)
